data_4032917
loop_
_publ_author_name
'Li, Chun-Tian'
'Liu, Hui'
'Xu, Yan-Jun'
'Lu, Chong-Dao'

_publ_section_title
;
 Aldol Reaction of N-tert-Butanesulfinyl Imidates under Basic Conditions
 for Diastereoselective Synthesis of anti-Aldols.
;
_journal_issue 20
_journal_name_full 'The Journal of organic chemistry'
_journal_page_first 11253
_journal_page_last 11261
_journal_paper_doi 10.1021/acs.joc.7b01982
_journal_volume 82
_journal_year 2017
_chemical_absolute_configuration syn
_chemical_formula_moiety 'C16 H25 N O3 S'
_chemical_formula_sum 'C16 H25 N O3 S'
_chemical_formula_weight 311.43
_chemical_name_systematic
;
 ?
;
_space_group_crystal_system orthorhombic
_space_group_IT_number 19
_space_group_name_Hall 'P 2ac 2ab'
_space_group_name_H-M_alt 'P 21 21 21'
_symmetry_space_group_name_Hall 'P 2ac 2ab'
_symmetry_space_group_name_H-M 'P 21 21 21'
_atom_sites_solution_hydrogens geom
_atom_sites_solution_primary direct
_audit_creation_date 2017-04-13
_audit_creation_method
;
Olex2 1.2-beta
(compiled 2015.01.26 svn.r3150 for OlexSys, GUI svn.r4998)
;
_cell_angle_alpha 90
_cell_angle_beta 90
_cell_angle_gamma 90
_cell_formula_units_Z 4
_cell_length_a 8.696(14)
_cell_length_b 9.780(15)
_cell_length_c 20.51(3)
_cell_measurement_reflns_used 1353
_cell_measurement_temperature 296(2)
_cell_measurement_theta_max 18.896
_cell_measurement_theta_min 2.307
_cell_volume 1744(5)
_computing_cell_refinement 'SAINT v7.68A (Bruker, 2009)'
_computing_data_reduction 'SAINT v7.68A (Bruker, 2009)'
_computing_molecular_graphics 'Olex2 (Dolomanov et al., 2009)'
_computing_publication_material 'Olex2 (Dolomanov et al., 2009)'
_computing_structure_refinement 'ShelXL (Sheldrick, 2008)'
_computing_structure_solution 'ShelXS (Sheldrick, 2008)'
_diffrn_ambient_temperature 296.15
_diffrn_measured_fraction_theta_full 0.998
_diffrn_measured_fraction_theta_max 0.968
_diffrn_measurement_device_type bruker-CCD
_diffrn_radiation_type MoK\a
_diffrn_radiation_wavelength 0.71073
_diffrn_reflns_av_R_equivalents 0.0759
_diffrn_reflns_av_unetI/netI 0.0988
_diffrn_reflns_Laue_measured_fraction_full 0.998
_diffrn_reflns_Laue_measured_fraction_max 0.968
_diffrn_reflns_limit_h_max 11
_diffrn_reflns_limit_h_min -6
_diffrn_reflns_limit_k_max 12
_diffrn_reflns_limit_k_min -12
_diffrn_reflns_limit_l_max 27
_diffrn_reflns_limit_l_min -24
_diffrn_reflns_number 10651
_diffrn_reflns_point_group_measured_fraction_full 0.999
_diffrn_reflns_point_group_measured_fraction_max 0.964
_diffrn_reflns_theta_full 26.000
_diffrn_reflns_theta_max 27.896
_diffrn_reflns_theta_min 2.307
_exptl_absorpt_coefficient_mu 0.195
_exptl_absorpt_correction_T_max 0.746
_exptl_absorpt_correction_T_min 0.571
_exptl_absorpt_correction_type multi-scan
_exptl_absorpt_process_details
;
SADABS-2008/1 (Bruker,2008) was used for absorption correction.
wR2(int) was 0.0955 before and 0.0616 after correction.
The Ratio of minimum to maximum transmission is 0.7664.
The \l/2 correction factor is 0.0015.
;
_exptl_crystal_colour colorless
_exptl_crystal_density_diffrn 1.184
_exptl_crystal_density_method 'not measured'
_exptl_crystal_description block
_exptl_crystal_F_000 672
_exptl_crystal_size_max 0.276
_exptl_crystal_size_mid 0.189
_exptl_crystal_size_min 0.136
_refine_diff_density_max 0.180
_refine_diff_density_min -0.201
_refine_diff_density_rms 0.041
_refine_ls_abs_structure_details
;
 Flack x determined using 657 quotients [(I+)-(I-)]/[(I+)+(I-)]
 (Parsons and Flack (2004), Acta Cryst. A60, s61).
;
_refine_ls_abs_structure_Flack 0.02(9)
_refine_ls_extinction_method none
_refine_ls_goodness_of_fit_ref 0.923
_refine_ls_hydrogen_treatment constr
_refine_ls_matrix_type full
_refine_ls_number_parameters 197
_refine_ls_number_reflns 4015
_refine_ls_number_restraints 0
_refine_ls_restrained_S_all 0.923
_refine_ls_R_factor_all 0.1142
_refine_ls_R_factor_gt 0.0507
_refine_ls_shift/su_max 0.000
_refine_ls_shift/su_mean 0.000
_refine_ls_structure_factor_coef Fsqd
_refine_ls_weighting_details
;
 w=1/[\s^2^(Fo^2^)+(0.0393P)^2^]
 where P=(Fo^2^+2Fc^2^)/3
;
_refine_ls_weighting_scheme calc
_refine_ls_wR_factor_gt 0.0919
_refine_ls_wR_factor_ref 0.1109
_reflns_Friedel_coverage 0.740
_reflns_Friedel_fraction_full 0.999
_reflns_Friedel_fraction_max 0.960
_reflns_number_gt 2190
_reflns_number_total 4015
_reflns_threshold_expression 'I > 2\s(I)'
_cod_data_source_file jo7b01982_si_002.cif
_cod_data_source_block 3ah
_cod_depositor_comments 'Adding full bibliography for 4032916--4032917.cif.'
_cod_database_code 4032917
_shelxl_version_number 2013-2
_shelx_space_group_comment
;
The symmetry employed for this shelxl refinement is uniquely defined
by the following loop, which should always be used as a source of
symmetry information in preference to the above space-group names.
They are only intended as comments.
;
_shelx_estimated_absorpt_t_max 0.993
_shelx_estimated_absorpt_t_min 0.987
_olex2_refinement_description
;
1. Fixed Uiso
 At 1.2 times of:
  All C(H) groups
 At 1.5 times of:
  All C(H,H,H) groups, All O(H) groups
2.a Ternary CH refined with riding coordinates:
 C2(H2), C3(H3A)
2.b Aromatic/amide H refined with riding coordinates:
 C11(H11), C9(H9), C8(H8), C7(H7)
2.c Idealised Me refined as rotating group:
 C5(H5A,H5B,H5C), C4(H4A,H4B,H4C), C12(H12A,H12B,H12C), C14(H14A,H14B,H14C),
 C16(H16A,H16B,H16C), C15(H15A,H15B,H15C)
2.d Idealised tetrahedral OH refined as rotating group:
 O3(H3)
;
_olex2_submission_special_instructions 'No special instructions were received'

loop_
_space_group_symop_operation_xyz
'x, y, z'
'-x+1/2, -y, z+1/2'
'x+1/2, -y+1/2, -z'
'-x, y+1/2, -z+1/2'

loop_
_atom_site_label
_atom_site_type_symbol
_atom_site_fract_x
_atom_site_fract_y
_atom_site_fract_z
_atom_site_U_iso_or_equiv
_atom_site_adp_type
_atom_site_occupancy
_atom_site_site_symmetry_order
_atom_site_calc_flag
_atom_site_refinement_flags_posn
S1 S -0.93710(14) -0.18944(11) -0.16455(5) 0.0534(3) Uani 1 1 d .
O1 O -0.9818(3) 0.0441(3) -0.01609(12) 0.0550(8) Uani 1 1 d .
C11 C -1.4708(5) 0.0021(4) -0.17665(18) 0.0509(11) Uani 1 1 d .
H11 H -1.4117 -0.0679 -0.1944 0.061 Uiso 1 1 calc R
N1 N -0.9205(4) -0.1130(3) -0.09222(14) 0.0459(8) Uani 1 1 d .
O3 O -1.2945(4) -0.1472(3) -0.07552(15) 0.0673(9) Uani 1 1 d .
H3 H -1.2532 -0.1792 -0.1081 0.101 Uiso 1 1 calc GR
C1 C -1.0060(5) -0.0144(4) -0.07447(17) 0.0446(10) Uani 1 1 d .
C2 C -1.1422(4) 0.0520(4) -0.10835(17) 0.0421(9) Uani 1 1 d .
H2 H -1.1392 0.0238 -0.1542 0.050 Uiso 1 1 calc R
C3 C -1.2930(5) -0.0021(4) -0.07925(18) 0.0495(11) Uani 1 1 d .
H3A H -1.2989 0.0323 -0.0344 0.059 Uiso 1 1 calc R
C10 C -1.5945(5) 0.0533(5) -0.21238(19) 0.0542(11) Uani 1 1 d .
O2 O -1.1023(3) -0.2155(3) -0.18215(13) 0.0704(10) Uani 1 1 d .
C5 C -0.8562(6) -0.0128(5) 0.02254(19) 0.0654(13) Uani 1 1 d .
H5A H -0.7614 -0.0038 -0.0011 0.098 Uiso 1 1 calc GR
H5B H -0.8759 -0.1077 0.0311 0.098 Uiso 1 1 calc GR
H5C H -0.8485 0.0358 0.0631 0.098 Uiso 1 1 calc GR
C6 C -1.4332(5) 0.0528(4) -0.11517(17) 0.0465(10) Uani 1 1 d .
C9 C -1.6814(6) 0.1565(5) -0.1852(2) 0.0655(13) Uani 1 1 d .
H9 H -1.7646 0.1917 -0.2082 0.079 Uiso 1 1 calc R
C4 C -1.1303(5) 0.2095(4) -0.1069(2) 0.0632(13) Uani 1 1 d .
H4A H -1.1406 0.2411 -0.0628 0.095 Uiso 1 1 calc GR
H4B H -1.2107 0.2482 -0.1331 0.095 Uiso 1 1 calc GR
H4C H -1.0322 0.2372 -0.1238 0.095 Uiso 1 1 calc GR
C8 C -1.6465(6) 0.2084(5) -0.1244(2) 0.0704(14) Uani 1 1 d .
H8 H -1.7060 0.2784 -0.1068 0.084 Uiso 1 1 calc R
C13 C -0.8620(5) -0.3562(4) -0.13864(19) 0.0507(11) Uani 1 1 d .
C7 C -1.5238(5) 0.1568(4) -0.0895(2) 0.0572(12) Uani 1 1 d .
H7 H -1.5014 0.1920 -0.0485 0.069 Uiso 1 1 calc R
C12 C -1.6341(6) -0.0042(6) -0.2783(2) 0.0789(16) Uani 1 1 d .
H12A H -1.5622 -0.0749 -0.2894 0.118 Uiso 1 1 calc GR
H12B H -1.6294 0.0673 -0.3103 0.118 Uiso 1 1 calc GR
H12C H -1.7362 -0.0416 -0.2772 0.118 Uiso 1 1 calc GR
C14 C -0.9683(6) -0.4183(5) -0.08825(19) 0.0685(14) Uani 1 1 d .
H14A H -0.9687 -0.3621 -0.0499 0.103 Uiso 1 1 calc GR
H14B H -0.9329 -0.5083 -0.0772 0.103 Uiso 1 1 calc GR
H14C H -1.0705 -0.4237 -0.1057 0.103 Uiso 1 1 calc GR
C16 C -0.8597(6) -0.4425(5) -0.2014(2) 0.0784(15) Uani 1 1 d .
H16A H -0.9630 -0.4555 -0.2167 0.118 Uiso 1 1 calc GR
H16B H -0.8138 -0.5298 -0.1925 0.118 Uiso 1 1 calc GR
H16C H -0.8008 -0.3959 -0.2342 0.118 Uiso 1 1 calc GR
C15 C -0.6990(5) -0.3355(5) -0.1123(3) 0.0852(17) Uani 1 1 d .
H15A H -0.6395 -0.2846 -0.1434 0.128 Uiso 1 1 calc GR
H15B H -0.6517 -0.4229 -0.1051 0.128 Uiso 1 1 calc GR
H15C H -0.7035 -0.2861 -0.0720 0.128 Uiso 1 1 calc GR

loop_
_atom_site_aniso_label
_atom_site_aniso_U_11
_atom_site_aniso_U_22
_atom_site_aniso_U_33
_atom_site_aniso_U_23
_atom_site_aniso_U_13
_atom_site_aniso_U_12
S1 0.0697(8) 0.0488(6) 0.0416(5) -0.0013(5) -0.0039(6) 0.0047(7)
O1 0.065(2) 0.0503(16) 0.0495(14) -0.0112(13) -0.0176(15) 0.0061(16)
C11 0.044(3) 0.056(2) 0.052(2) 0.003(2) 0.006(2) 0.003(2)
N1 0.051(2) 0.0415(18) 0.0452(17) -0.0066(14) -0.0110(18) 0.0056(18)
O3 0.063(2) 0.0544(19) 0.085(2) 0.0275(16) -0.0015(19) -0.0073(18)
C1 0.050(3) 0.042(2) 0.042(2) -0.0012(19) -0.006(2) -0.007(2)
C2 0.044(2) 0.040(2) 0.042(2) 0.0030(18) -0.0061(19) 0.000(2)
C3 0.050(3) 0.054(3) 0.044(2) 0.005(2) -0.002(2) 0.002(3)
C10 0.038(3) 0.071(3) 0.054(2) 0.010(2) -0.003(2) -0.007(3)
O2 0.071(2) 0.072(2) 0.0690(18) -0.0229(15) -0.0291(17) 0.0151(18)
C5 0.070(3) 0.071(3) 0.055(2) -0.005(2) -0.031(3) 0.006(3)
C6 0.040(2) 0.052(2) 0.047(2) 0.0068(19) 0.003(2) 0.003(2)
C9 0.053(3) 0.073(3) 0.071(3) 0.013(3) -0.010(3) 0.004(3)
C4 0.059(3) 0.045(3) 0.086(3) 0.006(2) -0.011(3) 0.000(2)
C8 0.057(3) 0.066(3) 0.088(3) -0.007(3) 0.005(3) 0.019(3)
C13 0.055(3) 0.044(2) 0.054(2) -0.0066(19) -0.003(2) 0.009(2)
C7 0.052(3) 0.062(3) 0.057(2) -0.009(2) 0.002(2) 0.005(3)
C12 0.064(3) 0.111(4) 0.061(3) 0.005(3) -0.009(3) -0.015(3)
C14 0.085(4) 0.059(3) 0.062(2) 0.008(2) 0.002(3) -0.007(3)
C16 0.097(4) 0.070(3) 0.069(3) -0.025(3) 0.001(3) 0.019(3)
C15 0.052(3) 0.085(4) 0.118(4) -0.018(3) -0.019(3) 0.016(3)

loop_
_atom_type_symbol
_atom_type_description
_atom_type_scat_dispersion_real
_atom_type_scat_dispersion_imag
_atom_type_scat_source
C C 0.0033 0.0016 'International Tables Vol C Tables 4.2.6.8 and 6.1.1.4'
H H 0.0000 0.0000 'International Tables Vol C Tables 4.2.6.8 and 6.1.1.4'
S S 0.1246 0.1234 'International Tables Vol C Tables 4.2.6.8 and 6.1.1.4'
O O 0.0106 0.0060 'International Tables Vol C Tables 4.2.6.8 and 6.1.1.4'
N N 0.0061 0.0033 'International Tables Vol C Tables 4.2.6.8 and 6.1.1.4'

loop_
_geom_angle_atom_site_label_1
_geom_angle_atom_site_label_2
_geom_angle_atom_site_label_3
_geom_angle
N1 S1 C13 96.33(18)
O2 S1 N1 111.86(18)
O2 S1 C13 105.0(2)
C1 O1 C5 116.0(3)
C10 C11 H11 119.0
C6 C11 H11 119.0
C6 C11 C10 121.9(4)
C1 N1 S1 123.0(3)
C3 O3 H3 109.5
O1 C1 C2 110.3(3)
N1 C1 O1 119.1(4)
N1 C1 C2 130.5(3)
C1 C2 H2 107.3
C1 C2 C3 109.9(3)
C1 C2 C4 111.5(3)
C3 C2 H2 107.3
C3 C2 C4 113.2(3)
C4 C2 H2 107.3
O3 C3 C2 111.9(3)
O3 C3 H3A 106.9
O3 C3 C6 111.8(3)
C2 C3 H3A 106.9
C6 C3 C2 112.0(3)
C6 C3 H3A 106.9
C11 C10 C12 121.0(4)
C9 C10 C11 118.2(4)
C9 C10 C12 120.7(4)
O1 C5 H5A 109.5
O1 C5 H5B 109.5
O1 C5 H5C 109.5
H5A C5 H5B 109.5
H5A C5 H5C 109.5
H5B C5 H5C 109.5
C11 C6 C3 120.1(4)
C7 C6 C11 118.0(4)
C7 C6 C3 121.9(4)
C10 C9 H9 119.5
C10 C9 C8 120.9(4)
C8 C9 H9 119.5
C2 C4 H4A 109.5
C2 C4 H4B 109.5
C2 C4 H4C 109.5
H4A C4 H4B 109.5
H4A C4 H4C 109.5
H4B C4 H4C 109.5
C9 C8 H8 119.9
C7 C8 C9 120.2(5)
C7 C8 H8 119.9
C14 C13 S1 109.7(3)
C14 C13 C16 111.1(4)
C14 C13 C15 112.2(4)
C16 C13 S1 104.5(3)
C15 C13 S1 108.3(3)
C15 C13 C16 110.8(4)
C6 C7 H7 119.7
C8 C7 C6 120.7(4)
C8 C7 H7 119.7
C10 C12 H12A 109.5
C10 C12 H12B 109.5
C10 C12 H12C 109.5
H12A C12 H12B 109.5
H12A C12 H12C 109.5
H12B C12 H12C 109.5
C13 C14 H14A 109.5
C13 C14 H14B 109.5
C13 C14 H14C 109.5
H14A C14 H14B 109.5
H14A C14 H14C 109.5
H14B C14 H14C 109.5
C13 C16 H16A 109.5
C13 C16 H16B 109.5
C13 C16 H16C 109.5
H16A C16 H16B 109.5
H16A C16 H16C 109.5
H16B C16 H16C 109.5
C13 C15 H15A 109.5
C13 C15 H15B 109.5
C13 C15 H15C 109.5
H15A C15 H15B 109.5
H15A C15 H15C 109.5
H15B C15 H15C 109.5

loop_
_geom_bond_atom_site_label_1
_geom_bond_atom_site_label_2
_geom_bond_distance
S1 N1 1.668(4)
S1 O2 1.503(4)
S1 C13 1.835(5)
O1 C1 1.344(4)
O1 C5 1.459(5)
C11 H11 0.9300
C11 C10 1.394(5)
C11 C6 1.394(5)
N1 C1 1.270(5)
O3 H3 0.8200
O3 C3 1.422(5)
C1 C2 1.519(5)
C2 H2 0.9800
C2 C3 1.535(6)
C2 C4 1.544(6)
C3 H3A 0.9800
C3 C6 1.522(6)
C10 C9 1.379(6)
C10 C12 1.504(6)
C5 H5A 0.9600
C5 H5B 0.9600
C5 H5C 0.9600
C6 C7 1.390(5)
C9 H9 0.9300
C9 C8 1.381(6)
C4 H4A 0.9600
C4 H4B 0.9600
C4 H4C 0.9600
C8 H8 0.9300
C8 C7 1.380(6)
C13 C14 1.513(6)
C13 C16 1.540(5)
C13 C15 1.530(6)
C7 H7 0.9300
C12 H12A 0.9600
C12 H12B 0.9600
C12 H12C 0.9600
C14 H14A 0.9600
C14 H14B 0.9600
C14 H14C 0.9600
C16 H16A 0.9600
C16 H16B 0.9600
C16 H16C 0.9600
C15 H15A 0.9600
C15 H15B 0.9600
C15 H15C 0.9600

loop_
_geom_torsion_atom_site_label_1
_geom_torsion_atom_site_label_2
_geom_torsion_atom_site_label_3
_geom_torsion_atom_site_label_4
_geom_torsion
S1 N1 C1 O1 -178.0(3)
S1 N1 C1 C2 3.8(6)
O1 C1 C2 C3 -77.9(4)
O1 C1 C2 C4 48.4(4)
C11 C10 C9 C8 0.3(6)
C11 C6 C7 C8 -0.4(6)
N1 S1 C13 C14 63.9(3)
N1 S1 C13 C16 -177.0(3)
N1 S1 C13 C15 -58.9(3)
N1 C1 C2 C3 100.4(5)
N1 C1 C2 C4 -133.3(4)
O3 C3 C6 C11 -52.1(5)
O3 C3 C6 C7 130.3(4)
C1 C2 C3 O3 -49.0(4)
C1 C2 C3 C6 -175.4(3)
C2 C3 C6 C11 74.4(5)
C2 C3 C6 C7 -103.3(4)
C3 C6 C7 C8 177.3(4)
C10 C11 C6 C3 -177.4(3)
C10 C11 C6 C7 0.4(6)
C10 C9 C8 C7 -0.3(7)
O2 S1 N1 C1 -43.5(4)
O2 S1 C13 C14 -50.8(3)
O2 S1 C13 C16 68.3(3)
O2 S1 C13 C15 -173.6(3)
C5 O1 C1 N1 -0.1(5)
C5 O1 C1 C2 178.5(3)
C6 C11 C10 C9 -0.3(6)
C6 C11 C10 C12 -179.2(4)
C9 C8 C7 C6 0.4(7)
C4 C2 C3 O3 -174.4(3)
C4 C2 C3 C6 59.3(5)
C13 S1 N1 C1 -152.5(3)
C12 C10 C9 C8 179.2(4)
